data_2243061
loop_
_publ_author_name
'Seredyuk, Maksym'
'Znovjyak, Kateryna'
'Fritsky, Igor O.'
'Sliva, Tatiana Y.'
'Slobodyanik, Mykola S.'

_publ_section_title
;
 Crystal structure and magnetic properties of
 bis[butyltris(1<i>H</i>-pyrazol-1-yl)borato]iron(II)
;
_journal_coeditor_code FF2161
_journal_issue 9
_journal_name_full 'Acta Crystallographica Section E'
_journal_page_first 1327
_journal_page_last 1330
_journal_paper_doi 10.1107/S2056989019011137
_journal_volume 75
_journal_year 2019
_chemical_formula_iupac '[Fe (C13 H18 B1 N6)2]'
_chemical_formula_moiety 'C26 H36 B2 Fe N12'
_chemical_formula_sum 'C26 H36 B2 Fe N12'
_chemical_formula_weight 594.14
_chemical_name_systematic
;
Bis[butyltris(1<i>H</i>-pyrazol-1-yl)borato]iron(II)
;
_space_group_crystal_system monoclinic
_space_group_IT_number 14
_space_group_name_Hall '-P 2ybc'
_space_group_name_H-M_alt 'P 1 21/c 1'
_symmetry_space_group_name_Hall '-P 2ybc'
_symmetry_space_group_name_H-M 'P 1 21/c 1'
_atom_sites_solution_hydrogens geom
_atom_sites_solution_primary dual
_atom_sites_solution_secondary difmap
_audit_creation_method SHELXL-2014
_cell_angle_alpha 90
_cell_angle_beta 108.785(2)
_cell_angle_gamma 90
_cell_formula_units_Z 4
_cell_length_a 16.0762(4)
_cell_length_b 10.1827(2)
_cell_length_c 18.3410(3)
_cell_measurement_reflns_used 2385
_cell_measurement_temperature 120(2)
_cell_measurement_theta_max 24.670
_cell_measurement_theta_min 3.851
_cell_volume 2842.48(11)
_computing_cell_refinement
;
CrysAlis PRO (Agilent, 2012)
;
_computing_data_collection
;
CrysAlis PRO (Agilent, 2012)
;
_computing_data_reduction
;
CrysAlis PRO (Agilent, 2012)
;
_computing_molecular_graphics
;
Mercury (Macrae <i>et al.</i>,  2008)
;
_computing_publication_material
;
SHELXL2014 (Sheldrick, 2015b), PLATON (Spek, 2009) and
publCIF (Westrip, 2010)
;
_computing_structure_refinement
;
SHELXL2014 (Sheldrick, 2015b)
;
_computing_structure_solution
;
SHELXT2014 (Sheldrick, 2015a)
;
_diffrn_ambient_temperature 120(2)
_diffrn_measured_fraction_theta_full 0.998
_diffrn_measured_fraction_theta_max 0.883
_diffrn_measurement_device '\k-geometry diffractometer'
_diffrn_measurement_device_type 'Agilent SuperNova Sapphire3'
_diffrn_measurement_method '\f scans and \w scans with \k offset'
_diffrn_radiation_type MoK\a
_diffrn_radiation_wavelength 0.71073
_diffrn_reflns_av_R_equivalents 0.0533
_diffrn_reflns_av_unetI/netI 0.0855
_diffrn_reflns_limit_h_max 21
_diffrn_reflns_limit_h_min -21
_diffrn_reflns_limit_k_max 14
_diffrn_reflns_limit_k_min -12
_diffrn_reflns_limit_l_max 24
_diffrn_reflns_limit_l_min -23
_diffrn_reflns_number 17726
_diffrn_reflns_theta_full 25.242
_diffrn_reflns_theta_max 29.844
_diffrn_reflns_theta_min 2.937
_diffrn_standards_decay_% 0
_diffrn_standards_interval_count 0
_diffrn_standards_number 0
_exptl_absorpt_coefficient_mu 0.571
_exptl_absorpt_correction_T_max 1.00000
_exptl_absorpt_correction_T_min 0.76896
_exptl_absorpt_correction_type multi-scan
_exptl_absorpt_process_details
;
(CrysAlis PRO; Agilent, 2012)
;
_exptl_crystal_colour orange
_exptl_crystal_density_diffrn 1.388
_exptl_crystal_description prismatic
_exptl_crystal_F_000 1248
_exptl_crystal_size_max 0.080
_exptl_crystal_size_mid 0.040
_exptl_crystal_size_min 0.040
_refine_diff_density_max 0.387
_refine_diff_density_min -0.711
_refine_ls_extinction_method none
_refine_ls_goodness_of_fit_ref 0.780
_refine_ls_hydrogen_treatment constr
_refine_ls_matrix_type full
_refine_ls_number_parameters 373
_refine_ls_number_reflns 7222
_refine_ls_number_restraints 0
_refine_ls_restrained_S_all 0.780
_refine_ls_R_factor_all 0.0949
_refine_ls_R_factor_gt 0.0528
_refine_ls_shift/su_max 0.042
_refine_ls_shift/su_mean 0.004
_refine_ls_structure_factor_coef Fsqd
_refine_ls_weighting_details 'w=1/[\s^2^(Fo^2^)+(0.1086P)^2^+7.1302P] where P=(Fo^2^+2Fc^2^)/3'
_refine_ls_weighting_scheme calc
_refine_ls_wR_factor_gt 0.1335
_refine_ls_wR_factor_ref 0.1844
_reflns_number_gt 4596
_reflns_number_total 7222
_reflns_threshold_expression 'I > 2\s(I)'
_cod_data_source_file ff2161sup1.cif
_cod_data_source_block I
_cod_database_code 2243061
_shelx_space_group_comment
;
The symmetry employed for this shelxl refinement is uniquely defined
by the following loop, which should always be used as a source of
symmetry information in preference to the above space-group names.
They are only intended as comments.
;
_shelx_estimated_absorpt_t_min 0.956
_shelx_estimated_absorpt_t_max 0.978
_shelxl_version_number 201.4

loop_
_space_group_symop_id
_space_group_symop_operation_xyz
1 x,y,z
2 -x,1/2+y,1/2-z
3 -x,-y,-z
4 x,1/2-y,1/2+z

loop_
_atom_site_aniso_label
_atom_site_aniso_U_11
_atom_site_aniso_U_22
_atom_site_aniso_U_33
_atom_site_aniso_U_12
_atom_site_aniso_U_13
_atom_site_aniso_U_23
Fe1 0.0161(3) 0.0176(3) 0.0129(3) 0.0013(2) 0.0048(2) 0.0009(2)
Fe2 0.0173(3) 0.0149(3) 0.0166(3) 0.0033(2) 0.0051(2) 0.0013(2)
N1 0.0194(12) 0.0201(12) 0.0148(11) 0.0013(10) 0.0061(9) 0.0020(10)
N2 0.0184(12) 0.0223(13) 0.0163(11) 0.0013(10) 0.0057(9) 0.0019(10)
N3 0.0209(12) 0.0192(12) 0.0156(11) 0.0009(10) 0.0059(9) 0.0000(10)
N4 0.0213(13) 0.0182(12) 0.0168(11) 0.0016(10) 0.0049(10) 0.0020(10)
N5 0.0219(13) 0.0216(13) 0.0152(11) -0.0002(10) 0.0064(9) 0.0022(10)
N6 0.0225(13) 0.0176(12) 0.0148(11) 0.0008(10) 0.0052(9) 0.0008(10)
C1 0.0200(15) 0.0247(16) 0.0244(15) 0.0014(12) 0.0062(12) 0.0010(13)
C2 0.0200(15) 0.0265(17) 0.0261(15) 0.0064(13) 0.0017(12) 0.0035(14)
C3 0.0256(16) 0.0216(16) 0.0203(14) 0.0063(13) 0.0021(12) 0.0014(12)
C4 0.0229(16) 0.0256(16) 0.0209(14) 0.0070(13) 0.0068(12) -0.0007(13)
C5 0.0232(16) 0.0352(19) 0.0218(15) 0.0076(14) 0.0114(12) 0.0010(14)
C6 0.0217(15) 0.0277(17) 0.0168(13) -0.0007(13) 0.0068(11) 0.0007(12)
C7 0.0214(15) 0.0262(16) 0.0153(13) 0.0045(12) 0.0052(11) 0.0005(12)
C8 0.0205(15) 0.0241(16) 0.0181(13) 0.0010(12) 0.0050(11) -0.0052(12)
C9 0.0221(15) 0.0223(15) 0.0201(14) -0.0033(12) 0.0069(12) -0.0012(12)
C10 0.0250(16) 0.0249(16) 0.0184(14) -0.0029(13) 0.0063(12) 0.0003(13)
C11 0.0348(18) 0.0306(18) 0.0174(14) -0.0065(15) 0.0065(13) -0.0004(13)
C12 0.0299(17) 0.0262(17) 0.0230(15) 0.0048(14) 0.0088(13) 0.0075(14)
C13 0.040(2) 0.039(2) 0.0321(18) -0.0056(17) 0.0101(16) 0.0066(17)
B1 0.0233(17) 0.0221(17) 0.0139(14) 0.0010(14) 0.0067(12) 0.0001(13)
N7 0.0216(13) 0.0199(13) 0.0198(12) 0.0046(10) 0.0058(10) 0.0027(10)
N8 0.0209(13) 0.0164(12) 0.0191(12) 0.0039(10) 0.0051(10) 0.0000(10)
N9 0.0206(13) 0.0176(12) 0.0207(12) 0.0013(10) 0.0055(10) 0.0020(10)
N10 0.0203(12) 0.0174(12) 0.0219(12) 0.0050(10) 0.0063(10) 0.0011(10)
N11 0.0191(12) 0.0160(12) 0.0177(11) 0.0035(10) 0.0065(9) 0.0020(10)
N12 0.0226(13) 0.0154(12) 0.0199(12) 0.0013(10) 0.0059(10) 0.0014(10)
C14 0.0303(17) 0.0257(16) 0.0233(15) 0.0061(14) 0.0128(13) 0.0063(13)
C15 0.0294(18) 0.0345(19) 0.0278(16) 0.0075(15) 0.0151(14) -0.0001(15)
C16 0.0212(15) 0.0241(16) 0.0229(14) 0.0057(12) 0.0065(12) -0.0012(13)
C17 0.0260(16) 0.0176(15) 0.0223(14) 0.0016(12) 0.0070(12) -0.0036(12)
C18 0.0245(16) 0.0224(16) 0.0210(14) -0.0017(12) 0.0042(12) -0.0010(12)
C19 0.0236(15) 0.0190(15) 0.0195(14) 0.0009(12) 0.0040(12) 0.0047(12)
C20 0.0176(14) 0.0288(17) 0.0213(14) 0.0033(12) 0.0052(11) 0.0018(13)
C21 0.0240(16) 0.0284(17) 0.0259(15) -0.0044(13) 0.0077(13) -0.0010(14)
C22 0.0307(17) 0.0195(15) 0.0208(14) -0.0063(13) 0.0067(12) -0.0009(12)
C23 0.0306(17) 0.0177(15) 0.0227(15) 0.0064(13) 0.0051(13) 0.0004(12)
C24 0.0296(17) 0.0204(15) 0.0206(14) 0.0036(13) 0.0061(12) 0.0012(13)
C25 0.0272(17) 0.0207(15) 0.0268(15) 0.0010(13) 0.0108(13) -0.0020(13)
C26 0.0372(19) 0.0220(16) 0.0335(17) 0.0024(14) 0.0155(15) -0.0002(14)
B2 0.0199(16) 0.0185(16) 0.0187(15) 0.0007(13) 0.0047(12) -0.0011(13)

loop_
_atom_site_type_symbol
_atom_site_label
_atom_site_fract_x
_atom_site_fract_y
_atom_site_fract_z
_atom_site_U_iso_or_equiv
_atom_site_thermal_displace_type
_atom_site_calc_flag
_atom_site_refinement_flags
_atom_site_occupancy
Fe Fe1 0.00000 0.00000 0.50000 0.0155(2) Uani d SP 1.000
Fe Fe2 0.50000 0.00000 0.50000 0.0164(2) Uani d SP 1.000
N N1 -0.08358(16) 0.1221(2) 0.43205(13) 0.0180(7) Uani d . 1.000
N N2 0.07144(17) 0.0187(2) 0.43129(14) 0.0190(7) Uani d . 1.000
N N3 0.06259(17) 0.1526(2) 0.55863(13) 0.0186(7) Uani d . 1.000
N N4 -0.05505(17) 0.2339(2) 0.40633(13) 0.0191(7) Uani d . 1.000
N N5 0.09021(17) 0.1412(3) 0.40957(14) 0.0195(7) Uani d . 1.000
N N6 0.07608(17) 0.2625(2) 0.52172(13) 0.0185(7) Uani d . 1.000
C C1 -0.1716(2) 0.1239(3) 0.40482(17) 0.0233(9) Uani d . 1.000
C C2 -0.2013(2) 0.2375(3) 0.36109(18) 0.0256(9) Uani d . 1.000
C C3 -0.1259(2) 0.3041(3) 0.36344(17) 0.0238(9) Uani d . 1.000
C C4 0.1166(2) -0.0672(3) 0.40370(17) 0.0232(9) Uani d . 1.000
C C5 0.1659(2) -0.0017(3) 0.36471(18) 0.0257(10) Uani d . 1.000
C C6 0.1480(2) 0.1291(3) 0.37018(17) 0.0219(9) Uani d . 1.000
C C7 0.0940(2) 0.1777(3) 0.63425(16) 0.0211(8) Uani d . 1.000
C C8 0.1281(2) 0.3052(3) 0.64677(17) 0.0212(8) Uani d . 1.000
C C9 0.1151(2) 0.3554(3) 0.57409(17) 0.0215(8) Uani d . 1.000
C C10 0.0694(2) 0.3998(3) 0.40007(17) 0.0229(9) Uani d . 1.000
C C11 0.0458(2) 0.4211(3) 0.31252(17) 0.0281(10) Uani d . 1.000
C C12 0.0626(2) 0.5604(3) 0.28979(18) 0.0263(9) Uani d . 1.000
C C13 0.1591(3) 0.5980(4) 0.3142(2) 0.0374(11) Uani d . 1.000
B B1 0.0458(2) 0.2628(4) 0.43210(18) 0.0196(9) Uani d . 1.000
N N7 0.42396(17) 0.1237(3) 0.53253(14) 0.0206(7) Uani d . 1.000
N N8 0.42220(17) 0.0242(2) 0.39276(14) 0.0191(7) Uani d . 1.000
N N9 0.56735(17) 0.1520(2) 0.48428(14) 0.0199(7) Uani d . 1.000
N N10 0.39344(17) 0.2352(2) 0.49125(14) 0.0200(7) Uani d . 1.000
N N11 0.39382(16) 0.1463(2) 0.36572(14) 0.0175(7) Uani d . 1.000
N N12 0.52540(17) 0.2641(2) 0.45014(14) 0.0195(7) Uani d . 1.000
C C14 0.3881(2) 0.1201(3) 0.58890(18) 0.0254(9) Uani d . 1.000
C C15 0.3332(2) 0.2279(4) 0.58413(19) 0.0292(10) Uani d . 1.000
C C16 0.3382(2) 0.2988(3) 0.52117(17) 0.0229(9) Uani d . 1.000
C C17 0.3881(2) -0.0589(3) 0.33497(17) 0.0222(9) Uani d . 1.000
C C18 0.3368(2) 0.0083(3) 0.26958(18) 0.0234(9) Uani d . 1.000
C C19 0.3418(2) 0.1382(3) 0.29165(17) 0.0214(8) Uani d . 1.000
C C20 0.6534(2) 0.1765(3) 0.50184(17) 0.0228(9) Uani d . 1.000
C C21 0.6682(2) 0.3032(3) 0.48037(18) 0.0262(9) Uani d . 1.000
C C22 0.5852(2) 0.3555(3) 0.44766(17) 0.0241(9) Uani d . 1.000
C C23 0.3840(2) 0.4040(3) 0.38150(18) 0.0245(9) Uani d . 1.000
C C24 0.4056(2) 0.4516(3) 0.30977(17) 0.0240(9) Uani d . 1.000
C C25 0.4168(2) 0.6000(3) 0.30874(18) 0.0244(9) Uani d . 1.000
C C26 0.4399(2) 0.6506(3) 0.2394(2) 0.0299(10) Uani d . 1.000
B B2 0.4229(2) 0.2666(3) 0.42016(19) 0.0194(9) Uani d . 1.000
H H1 -0.20780 0.05890 0.41370 0.0280 Uiso c RU 1.000
H H2 -0.25920 0.26240 0.33600 0.0310 Uiso c RU 1.000
H H3 -0.12370 0.38400 0.33960 0.0280 Uiso c RU 1.000
H H4 0.11540 -0.15790 0.40960 0.0280 Uiso c RU 1.000
H H5 0.20280 -0.03860 0.34030 0.0310 Uiso c RU 1.000
H H6 0.17170 0.19810 0.35010 0.0260 Uiso c RU 1.000
H H7 0.09340 0.11890 0.67290 0.0250 Uiso c RU 1.000
H H8 0.15380 0.34700 0.69380 0.0250 Uiso c RU 1.000
H H9 0.13070 0.43920 0.56300 0.0260 Uiso c RU 1.000
H H10A 0.04100 0.46890 0.41980 0.0280 Uiso c RU 1.000
H H10B 0.13220 0.41290 0.42270 0.0280 Uiso c RU 1.000
H H11A 0.07970 0.36020 0.29270 0.0340 Uiso c RU 1.000
H H11B -0.01580 0.40030 0.28820 0.0340 Uiso c RU 1.000
H H12A 0.03790 0.56890 0.23430 0.0320 Uiso c RU 1.000
H H12B 0.03210 0.62170 0.31270 0.0320 Uiso c RU 1.000
H H13A 0.16460 0.68650 0.29830 0.0450 Uiso c RU 1.000
H H13B 0.18960 0.53960 0.29040 0.0450 Uiso c RU 1.000
H H13C 0.18400 0.59160 0.36920 0.0450 Uiso c RU 1.000
H H14 0.39830 0.05470 0.62610 0.0310 Uiso c RU 1.000
H H15 0.30040 0.24800 0.61620 0.0350 Uiso c RU 1.000
H H16 0.30870 0.37670 0.50270 0.0270 Uiso c RU 1.000
H H17 0.39710 -0.14930 0.33770 0.0270 Uiso c RU 1.000
H H18 0.30590 -0.02690 0.22170 0.0280 Uiso c RU 1.000
H H19 0.31410 0.20820 0.26080 0.0260 Uiso c RU 1.000
H H20 0.69760 0.11660 0.52530 0.0270 Uiso c RU 1.000
H H21 0.72190 0.34360 0.48660 0.0310 Uiso c RU 1.000
H H22 0.57260 0.43960 0.42730 0.0290 Uiso c RU 1.000
H H23A 0.32050 0.39940 0.36780 0.0290 Uiso c RU 1.000
H H23B 0.40370 0.47130 0.42070 0.0290 Uiso c RU 1.000
H H24A 0.45930 0.40960 0.30860 0.0290 Uiso c RU 1.000
H H24B 0.35870 0.42520 0.26390 0.0290 Uiso c RU 1.000
H H25A 0.36270 0.64140 0.30930 0.0290 Uiso c RU 1.000
H H25B 0.46280 0.62610 0.35530 0.0290 Uiso c RU 1.000
H H26A 0.44570 0.74440 0.24240 0.0360 Uiso c RU 1.000
H H26B 0.39420 0.62690 0.19290 0.0360 Uiso c RU 1.000
H H26C 0.49440 0.61230 0.23920 0.0360 Uiso c RU 1.000

loop_
_atom_type_symbol
_atom_type_description
_atom_type_scat_dispersion_real
_atom_type_scat_dispersion_imag
_atom_type_scat_source
C C 0.0033 0.0016 'International Tables Vol C Tables 4.2.6.8 and 6.1.1.4'
H H 0.0000 0.0000 'International Tables Vol C Tables 4.2.6.8 and 6.1.1.4'
B B 0.0013 0.0007 'International Tables Vol C Tables 4.2.6.8 and 6.1.1.4'
N N 0.0061 0.0033 'International Tables Vol C Tables 4.2.6.8 and 6.1.1.4'
Fe Fe 0.3463 0.8444 'International Tables Vol C Tables 4.2.6.8 and 6.1.1.4'

loop_
_geom_angle_atom_site_label_1
_geom_angle_atom_site_label_2
_geom_angle_atom_site_label_3
_geom_angle_site_symmetry_1
_geom_angle_site_symmetry_3
_geom_angle
_geom_angle_publ_flag
N1 Fe1 N2 . . 87.32(10) no
N1 Fe1 N3 . . 88.38(9) no
N1 Fe1 N1 . 3_556 180.00 no
N1 Fe1 N2 . 3_556 92.68(10) no
N1 Fe1 N3 . 3_556 91.62(9) no
N2 Fe1 N3 . . 88.42(10) no
N1 Fe1 N2 3_556 . 92.68(10) no
N2 Fe1 N2 . 3_556 180.00 no
N2 Fe1 N3 . 3_556 91.58(10) no
N1 Fe1 N3 3_556 . 91.62(9) no
N2 Fe1 N3 3_556 . 91.58(10) no
N3 Fe1 N3 . 3_556 180.00 no
N1 Fe1 N2 3_556 3_556 87.32(10) no
N1 Fe1 N3 3_556 3_556 88.38(9) no
N2 Fe1 N3 3_556 3_556 88.42(10) no
N7 Fe2 N8 . 3_656 91.93(10) no
N7 Fe2 N9 . 3_656 91.96(11) no
N8 Fe2 N9 . . 87.58(10) no
N7 Fe2 N8 3_656 . 91.93(10) no
N8 Fe2 N8 . 3_656 180.00 no
N8 Fe2 N9 . 3_656 92.42(10) no
N7 Fe2 N9 3_656 . 91.96(11) no
N8 Fe2 N9 3_656 . 92.42(10) no
N9 Fe2 N9 . 3_656 180.00 no
N7 Fe2 N8 3_656 3_656 88.07(10) no
N7 Fe2 N9 3_656 3_656 88.04(11) no
N8 Fe2 N9 3_656 3_656 87.58(10) no
N7 Fe2 N8 . . 88.07(10) no
N7 Fe2 N9 . . 88.04(11) no
N7 Fe2 N7 . 3_656 180.00 no
Fe1 N1 N4 . . 120.8(2) no
Fe1 N1 C1 . . 132.2(2) no
N4 N1 C1 . . 106.9(2) no
Fe1 N2 N5 . . 120.13(19) no
Fe1 N2 C4 . . 132.79(19) no
N5 N2 C4 . . 106.7(3) no
Fe1 N3 N6 . . 120.79(17) no
Fe1 N3 C7 . . 132.2(2) no
N6 N3 C7 . . 106.9(2) no
N1 N4 C3 . . 109.0(3) no
N1 N4 B1 . . 118.9(2) no
C3 N4 B1 . . 132.0(3) no
N2 N5 B1 . . 119.0(3) no
C6 N5 B1 . . 132.0(3) no
N2 N5 C6 . . 109.0(3) no
C9 N6 B1 . . 131.7(3) no
N3 N6 C9 . . 109.5(2) no
N3 N6 B1 . . 118.8(2) no
N1 C1 C2 . . 110.4(3) no
C1 C2 C3 . . 104.7(3) no
N4 C3 C2 . . 108.9(3) no
N2 C4 C5 . . 110.4(3) no
C4 C5 C6 . . 105.0(3) no
N5 C6 C5 . . 108.9(3) no
N3 C7 C8 . . 110.1(3) no
C7 C8 C9 . . 104.8(3) no
N6 C9 C8 . . 108.6(3) no
C11 C10 B1 . . 119.7(3) no
C10 C11 C12 . . 114.2(3) no
C11 C12 C13 . . 114.0(3) no
N4 B1 N5 . . 106.9(3) no
N4 B1 N6 . . 105.1(2) no
N4 B1 C10 . . 113.4(3) no
N5 B1 N6 . . 105.4(2) no
N5 B1 C10 . . 114.4(3) no
N6 B1 C10 . . 111.0(3) no
N1 C1 H1 . . 125.00 no
C2 C1 H1 . . 125.00 no
C1 C2 H2 . . 128.00 no
C3 C2 H2 . . 128.00 no
N4 C3 H3 . . 125.00 no
C2 C3 H3 . . 126.00 no
N2 C4 H4 . . 125.00 no
C5 C4 H4 . . 125.00 no
C4 C5 H5 . . 128.00 no
C6 C5 H5 . . 127.00 no
N5 C6 H6 . . 126.00 no
C5 C6 H6 . . 126.00 no
Fe2 N7 N10 . . 120.6(2) no
N3 C7 H7 . . 125.00 no
C8 C7 H7 . . 125.00 no
N10 N7 C14 . . 106.5(3) no
Fe2 N7 C14 . . 132.8(2) no
C9 C8 H8 . . 128.00 no
C7 C8 H8 . . 128.00 no
Fe2 N8 N11 . . 120.43(17) no
Fe2 N8 C17 . . 132.88(19) no
N11 N8 C17 . . 106.7(2) no
Fe2 N9 N12 . . 120.7(2) no
Fe2 N9 C20 . . 133.5(2) no
N6 C9 H9 . . 126.00 no
C8 C9 H9 . . 126.00 no
N12 N9 C20 . . 105.8(2) no
C16 N10 B2 . . 131.2(2) no
C11 C10 H10B . . 107.00 no
B1 C10 H10B . . 107.00 no
H10A C10 H10B . . 107.00 no
B1 C10 H10A . . 107.00 no
N7 N10 C16 . . 109.8(2) no
N7 N10 B2 . . 118.9(2) no
C11 C10 H10A . . 107.00 no
N8 N11 C19 . . 109.7(2) no
N8 N11 B2 . . 119.3(2) no
C19 N11 B2 . . 131.0(2) no
C12 C11 H11A . . 109.00 no
C10 C11 H11A . . 109.00 no
C10 C11 H11B . . 109.00 no
C12 C11 H11B . . 109.00 no
H11A C11 H11B . . 108.00 no
N9 N12 C22 . . 109.8(3) no
C11 C12 H12A . . 109.00 no
C11 C12 H12B . . 109.00 no
C13 C12 H12A . . 109.00 no
C13 C12 H12B . . 109.00 no
H12A C12 H12B . . 108.00 no
C22 N12 B2 . . 131.3(2) no
N9 N12 B2 . . 118.9(2) no
C12 C13 H13B . . 109.00 no
C12 C13 H13C . . 109.00 no
H13A C13 H13C . . 110.00 no
H13B C13 H13C . . 110.00 no
H13A C13 H13B . . 109.00 no
C12 C13 H13A . . 109.00 no
N7 C14 C15 . . 110.6(3) no
C14 C15 C16 . . 104.9(3) no
N10 C16 C15 . . 108.1(3) no
N8 C17 C18 . . 110.5(3) no
C17 C18 C19 . . 104.8(3) no
N11 C19 C18 . . 108.3(3) no
N9 C20 C21 . . 111.2(3) no
C20 C21 C22 . . 104.5(3) no
N12 C22 C21 . . 108.6(3) no
C24 C23 B2 . . 119.3(3) no
C23 C24 C25 . . 112.5(3) no
C24 C25 C26 . . 114.0(3) no
N10 B2 N11 . . 105.5(2) no
N10 B2 N12 . . 105.8(2) no
N10 B2 C23 . . 111.7(2) no
N11 B2 N12 . . 106.2(2) no
N11 B2 C23 . . 114.2(2) no
N12 B2 C23 . . 112.8(2) no
N7 C14 H14 . . 125.00 no
C15 C14 H14 . . 125.00 no
C14 C15 H15 . . 128.00 no
C16 C15 H15 . . 128.00 no
N10 C16 H16 . . 126.00 no
C15 C16 H16 . . 126.00 no
N8 C17 H17 . . 125.00 no
C18 C17 H17 . . 125.00 no
C17 C18 H18 . . 128.00 no
C19 C18 H18 . . 128.00 no
N11 C19 H19 . . 126.00 no
C18 C19 H19 . . 126.00 no
N9 C20 H20 . . 124.00 no
C21 C20 H20 . . 124.00 no
C20 C21 H21 . . 128.00 no
C22 C21 H21 . . 128.00 no
N12 C22 H22 . . 126.00 no
C21 C22 H22 . . 126.00 no
C24 C23 H23A . . 108.00 no
C24 C23 H23B . . 108.00 no
B2 C23 H23A . . 107.00 no
B2 C23 H23B . . 108.00 no
H23A C23 H23B . . 107.00 no
C23 C24 H24A . . 109.00 no
C23 C24 H24B . . 109.00 no
C25 C24 H24A . . 109.00 no
C25 C24 H24B . . 109.00 no
H24A C24 H24B . . 108.00 no
C24 C25 H25A . . 109.00 no
C24 C25 H25B . . 109.00 no
C26 C25 H25A . . 109.00 no
C26 C25 H25B . . 109.00 no
H25A C25 H25B . . 108.00 no
C25 C26 H26A . . 110.00 no
C25 C26 H26B . . 109.00 no
C25 C26 H26C . . 109.00 no
H26A C26 H26B . . 109.00 no
H26A C26 H26C . . 109.00 no
H26B C26 H26C . . 109.00 no

loop_
_geom_bond_atom_site_label_1
_geom_bond_atom_site_label_2
_geom_bond_site_symmetry_2
_geom_bond_distance
_geom_bond_publ_flag
Fe1 N1 . 1.956(2) y
Fe1 N2 . 1.969(3) y
Fe1 N3 . 1.971(2) y
Fe1 N1 3_556 1.956(2) no
Fe1 N2 3_556 1.969(3) no
Fe1 N3 3_556 1.971(2) no
Fe2 N9 3_656 1.963(2) no
Fe2 N9 . 1.963(2) y
Fe2 N7 . 1.977(3) y
Fe2 N8 . 1.977(2) y
Fe2 N7 3_656 1.977(3) no
Fe2 N8 3_656 1.977(2) no
N1 C1 . 1.341(4) no
N1 N4 . 1.367(3) no
N2 N5 . 1.372(4) no
N2 C4 . 1.336(4) no
N3 N6 . 1.361(3) no
N3 C7 . 1.339(4) no
N4 B1 . 1.564(4) no
N4 C3 . 1.360(4) no
N5 C6 . 1.354(4) no
N5 B1 . 1.550(5) no
N6 C9 . 1.350(4) no
N6 B1 . 1.557(4) no
C1 C2 . 1.401(4) no
C2 C3 . 1.378(5) no
C4 C5 . 1.396(5) no
C5 C6 . 1.373(4) no
C7 C8 . 1.399(4) no
C8 C9 . 1.379(4) no
C10 C11 . 1.542(4) no
C10 B1 . 1.606(5) no
C11 C12 . 1.527(4) no
C12 C13 . 1.519(6) no
C1 H1 . 0.9300 no
C2 H2 . 0.9300 no
C3 H3 . 0.9300 no
C4 H4 . 0.9300 no
C5 H5 . 0.9300 no
C6 H6 . 0.9300 no
N7 N10 . 1.365(4) no
N7 C14 . 1.337(4) no
C7 H7 . 0.9300 no
C8 H8 . 0.9300 no
N8 C17 . 1.329(4) no
N8 N11 . 1.362(3) no
N9 N12 . 1.370(3) no
C9 H9 . 0.9300 no
N9 C20 . 1.339(4) no
C10 H10A . 0.9700 no
N10 C16 . 1.350(4) no
N10 B2 . 1.557(4) no
C10 H10B . 0.9700 no
N11 C19 . 1.349(4) no
C11 H11A . 0.9700 no
C11 H11B . 0.9700 no
N11 B2 . 1.554(4) no
C12 H12A . 0.9700 no
C12 H12B . 0.9700 no
N12 C22 . 1.349(4) no
N12 B2 . 1.560(4) no
C13 H13A . 0.9600 no
C13 H13B . 0.9600 no
C13 H13C . 0.9600 no
C14 C15 . 1.394(5) no
C15 C16 . 1.386(5) no
C17 C18 . 1.396(4) no
C18 C19 . 1.378(4) no
C20 C21 . 1.392(4) no
C21 C22 . 1.382(5) no
C23 C24 . 1.543(4) no
C23 B2 . 1.602(4) no
C24 C25 . 1.523(4) no
C25 C26 . 1.525(5) no
C14 H14 . 0.9300 no
C15 H15 . 0.9300 no
C16 H16 . 0.9300 no
C17 H17 . 0.9300 no
C18 H18 . 0.9300 no
C19 H19 . 0.9300 no
C20 H20 . 0.9300 no
C21 H21 . 0.9300 no
C22 H22 . 0.9300 no
C23 H23A . 0.9700 no
C23 H23B . 0.9700 no
C24 H24A . 0.9700 no
C24 H24B . 0.9700 no
C25 H25A . 0.9700 no
C25 H25B . 0.9700 no
C26 H26A . 0.9600 no
C26 H26B . 0.9600 no
C26 H26C . 0.9600 no

loop_
_geom_hbond_atom_site_label_D
_geom_hbond_atom_site_label_H
_geom_hbond_atom_site_label_A
_geom_hbond_site_symmetry_A
_geom_hbond_distance_DH
_geom_hbond_distance_HA
_geom_hbond_distance_DA
_geom_hbond_angle_DHA
C5 H5 Cg11 1_555 0.93 3.00 3.674(4) 131
C12 H12A Cg2 2_555 0.97 2.87 3.703(3) 145
C26 H26C Cg11 2_655 0.96 2.84 3.720(4) 153

loop_
_geom_torsion_atom_site_label_1
_geom_torsion_atom_site_label_2
_geom_torsion_atom_site_label_3
_geom_torsion_atom_site_label_4
_geom_torsion_site_symmetry_1
_geom_torsion
_geom_torsion_publ_flag
N2 Fe1 N1 N4 . -45.0(2) no
N2 Fe1 N1 C1 . 138.6(3) no
N3 Fe1 N1 N4 . 43.5(2) no
N3 Fe1 N1 C1 . -132.9(3) no
N2 Fe1 N1 N4 3_556 135.0(2) no
N2 Fe1 N1 C1 3_556 -41.4(3) no
N3 Fe1 N1 N4 3_556 -136.5(2) no
N3 Fe1 N1 C1 3_556 47.1(3) no
N1 Fe1 N2 N5 . 48.8(2) no
N1 Fe1 N2 C4 . -138.9(3) no
N3 Fe1 N2 N5 . -39.7(2) no
N3 Fe1 N2 C4 . 132.7(3) no
N1 Fe1 N2 N5 3_556 -131.2(2) no
N1 Fe1 N2 C4 3_556 41.1(3) no
N3 Fe1 N2 N5 3_556 140.3(2) no
N3 Fe1 N2 C4 3_556 -47.3(3) no
N1 Fe1 N3 N6 . -42.0(2) no
N1 Fe1 N3 C7 . 133.5(3) no
N2 Fe1 N3 N6 . 45.4(2) no
N2 Fe1 N3 C7 . -139.1(3) no
N1 Fe1 N3 N6 3_556 138.0(2) no
N1 Fe1 N3 C7 3_556 -46.5(3) no
N2 Fe1 N3 N6 3_556 -134.6(2) no
N2 Fe1 N3 C7 3_556 40.9(3) no
N9 Fe2 N8 N11 . -44.3(2) no
N9 Fe2 N8 C17 . 135.2(3) no
N7 Fe2 N8 N11 3_656 -136.2(2) no
N7 Fe2 N8 C17 3_656 43.3(3) no
N9 Fe2 N8 N11 3_656 135.7(2) no
N9 Fe2 N8 C17 3_656 -44.8(3) no
N7 Fe2 N9 N12 . -42.2(2) no
N7 Fe2 N9 C20 . 136.2(3) no
N8 Fe2 N9 N12 . 46.0(2) no
N8 Fe2 N9 C20 . -135.7(3) no
N7 Fe2 N9 N12 3_656 137.8(2) no
N7 Fe2 N9 C20 3_656 -43.8(3) no
N8 Fe2 N9 N12 3_656 -134.1(2) no
N8 Fe2 N9 C20 3_656 44.3(3) no
N9 Fe2 N7 C14 3_656 41.0(3) no
N7 Fe2 N8 N11 . 43.8(2) no
N7 Fe2 N8 C17 . -136.7(3) no
N9 Fe2 N7 N10 . 45.5(2) no
N9 Fe2 N7 C14 . -139.0(3) no
N8 Fe2 N7 N10 3_656 137.8(2) no
N8 Fe2 N7 C14 3_656 -46.7(3) no
N9 Fe2 N7 N10 3_656 -134.5(2) no
N8 Fe2 N7 N10 . -42.2(2) no
N8 Fe2 N7 C14 . 133.3(3) no
Fe1 N1 N4 C3 . -177.10(19) no
Fe1 N1 N4 B1 . 0.0(3) no
C1 N1 N4 C3 . 0.1(3) no
C1 N1 N4 B1 . 177.3(2) no
Fe1 N1 C1 C2 . 176.6(2) no
N4 N1 C1 C2 . -0.1(3) no
N5 N2 C4 C5 . 0.7(3) no
Fe1 N2 N5 C6 . 173.0(2) no
Fe1 N2 N5 B1 . -6.9(3) no
C4 N2 N5 C6 . -1.2(3) no
C4 N2 N5 B1 . 178.9(3) no
Fe1 N2 C4 C5 . -172.4(2) no
C7 N3 N6 C9 . -0.4(4) no
C7 N3 N6 B1 . -179.9(3) no
Fe1 N3 C7 C8 . -175.8(2) no
N6 N3 C7 C8 . 0.1(4) no
Fe1 N3 N6 C9 . 176.2(2) no
Fe1 N3 N6 B1 . -3.4(4) no
N1 N4 C3 C2 . -0.1(3) no
C3 N4 B1 N6 . 119.8(3) no
B1 N4 C3 C2 . -176.7(3) no
N1 N4 B1 N6 . -56.6(3) no
C3 N4 B1 C10 . -1.5(4) no
N1 N4 B1 N5 . 55.1(3) no
C3 N4 B1 N5 . -128.5(3) no
N1 N4 B1 C10 . -177.9(2) no
N2 N5 B1 N4 . -50.9(3) no
N2 N5 C6 C5 . 1.2(3) no
B1 N5 C6 C5 . -178.9(3) no
N2 N5 B1 N6 . 60.6(3) no
C6 N5 B1 N6 . -119.3(3) no
C6 N5 B1 N4 . 129.3(3) no
C6 N5 B1 C10 . 2.9(4) no
N2 N5 B1 C10 . -177.3(2) no
C9 N6 B1 N5 . 126.1(4) no
N3 N6 B1 N5 . -54.5(3) no
N3 N6 B1 N4 . 58.3(3) no
C9 N6 B1 N4 . -121.2(4) no
B1 N6 C9 C8 . 179.9(3) no
N3 N6 B1 C10 . -178.8(3) no
C9 N6 B1 C10 . 1.8(5) no
N3 N6 C9 C8 . 0.5(4) no
N1 C1 C2 C3 . 0.1(4) no
C1 C2 C3 N4 . 0.0(3) no
N2 C4 C5 C6 . 0.0(4) no
C4 C5 C6 N5 . -0.7(4) no
N3 C7 C8 C9 . 0.2(4) no
C7 C8 C9 N6 . -0.4(4) no
B1 C10 C11 C12 . 173.6(3) no
C11 C10 B1 N5 . 60.5(4) no
C11 C10 B1 N6 . 179.6(3) no
C11 C10 B1 N4 . -62.5(4) no
C10 C11 C12 C13 . 67.1(4) no
Fe2 N7 N10 C16 . 175.6(2) no
Fe2 N7 N10 B2 . -2.7(3) no
C14 N7 N10 C16 . -0.9(3) no
C14 N7 N10 B2 . -179.3(3) no
Fe2 N7 C14 C15 . -175.1(2) no
N10 N7 C14 C15 . 0.8(4) no
Fe2 N8 N11 C19 . -179.9(2) no
Fe2 N8 N11 B2 . -0.3(4) no
C17 N8 N11 C19 . 0.5(4) no
C17 N8 N11 B2 . -179.9(3) no
Fe2 N8 C17 C18 . -179.7(2) no
N11 N8 C17 C18 . -0.2(4) no
Fe2 N9 N12 C22 . 178.28(19) no
Fe2 N9 N12 B2 . -3.0(3) no
C20 N9 N12 C22 . -0.5(3) no
C20 N9 N12 B2 . 178.2(2) no
Fe2 N9 C20 C21 . -178.0(2) no
N12 N9 C20 C21 . 0.6(3) no
N7 N10 C16 C15 . 0.7(4) no
B2 N10 C16 C15 . 178.7(3) no
C16 N10 B2 N12 . 127.7(3) no
N7 N10 B2 C23 . -177.5(3) no
C16 N10 B2 C23 . 4.6(4) no
C16 N10 B2 N11 . -120.0(3) no
N7 N10 B2 N12 . -54.3(3) no
N7 N10 B2 N11 . 57.9(3) no
N8 N11 B2 N10 . -56.3(3) no
C19 N11 B2 N10 . 123.2(3) no
C19 N11 B2 C23 . 0.3(5) no
B2 N11 C19 C18 . 179.8(3) no
C19 N11 B2 N12 . -124.7(3) no
N8 N11 B2 C23 . -179.3(3) no
N8 N11 B2 N12 . 55.7(3) no
N8 N11 C19 C18 . -0.6(4) no
C22 N12 B2 N10 . -123.8(3) no
N9 N12 B2 N11 . -53.9(3) no
N9 N12 B2 N10 . 57.9(3) no
N9 N12 C22 C21 . 0.3(3) no
B2 N12 C22 C21 . -178.2(3) no
C22 N12 B2 C23 . -1.4(4) no
C22 N12 B2 N11 . 124.5(3) no
N9 N12 B2 C23 . -179.7(2) no
N7 C14 C15 C16 . -0.4(4) no
C14 C15 C16 N10 . -0.2(4) no
N8 C17 C18 C19 . -0.2(4) no
C17 C18 C19 N11 . 0.5(4) no
N9 C20 C21 C22 . -0.4(4) no
C20 C21 C22 N12 . 0.1(3) no
B2 C23 C24 C25 . -144.3(3) no
C24 C23 B2 N12 . 61.3(4) no
C24 C23 B2 N10 . -179.6(3) no
C24 C23 B2 N11 . -60.1(4) no
C23 C24 C25 C26 . 178.9(3) no

_cod_database_fobs_code 2243061
